data_4116558
loop_
_publ_author_name
'Li Xu'
'Slavi C. Sevov'

_publ_section_title
;
 Oxidative Coupling of Deltahedral [Ge9]4- Zintl Ions
;
_journal_name_full 'Journal of the American Chemical Society'
_journal_page_first 9245
_journal_page_last 9246
_journal_paper_doi 10.1021/ja992269s
_journal_volume 121
_journal_year 1999
_chemical_formula_sum 'C24 H60 Cs2 Ge9 K N8 O6'
_chemical_formula_weight 1515.03
_chemical_name_systematic
;
 Cs4(K-crypt)2[(Ge9)-(Ge9)](en)6
;
_space_group_IT_number 2
_symmetry_cell_setting triclinic
_symmetry_space_group_name_Hall '-P 1'
_symmetry_space_group_name_H-M 'P -1'
_atom_sites_solution_hydrogens geom
_atom_sites_solution_primary direct
_atom_sites_solution_secondary difmap
_audit_creation_method SHELXL-97
_cell_angle_alpha 101.804(9)
_cell_angle_beta 100.032(7)
_cell_angle_gamma 98.682(8)
_cell_formula_units_Z 2
_cell_length_a 11.0058(8)
_cell_length_b 12.6150(10)
_cell_length_c 18.518(2)
_cell_measurement_reflns_used 25
_cell_measurement_temperature 293(2)
_cell_measurement_theta_max 16
_cell_measurement_theta_min 15
_cell_volume 2431.3(4)
_computing_cell_refinement 'CAD4-ARGUS, (Enraf-Nonius, 1994)'
_computing_data_collection 'CAD4-ARGUS, (Enraf-Nonius, 1994)'
_computing_data_reduction 'xcad4 (Harms, 1996)'
_computing_molecular_graphics 'SHELXTL-V5.1 (Siemens, 1994)'
_computing_publication_material 'SHELXTL-V5.1 (Siemens, 1994)'
_computing_structure_refinement 'SHELXL-97 (Sheldrick, 1997)'
_computing_structure_solution 'SHELXS-97 (Sheldrick, 1990)'
_diffrn_ambient_temperature 293(2)
_diffrn_measured_fraction_theta_full 0.999
_diffrn_measured_fraction_theta_max 0.999
_diffrn_measurement_device_type 'Enraf-Nonius CAD4'
_diffrn_measurement_method omega-2theta
_diffrn_radiation_monochromator graphite
_diffrn_radiation_source 'fine-focus sealed tube'
_diffrn_radiation_type MoK\a
_diffrn_radiation_wavelength 0.71073
_diffrn_reflns_av_R_equivalents 0.0169
_diffrn_reflns_av_sigmaI/netI 0.0338
_diffrn_reflns_limit_h_max 13
_diffrn_reflns_limit_h_min 0
_diffrn_reflns_limit_k_max 14
_diffrn_reflns_limit_k_min -14
_diffrn_reflns_limit_l_max 21
_diffrn_reflns_limit_l_min -21
_diffrn_reflns_number 8978
_diffrn_reflns_theta_full 24.96
_diffrn_reflns_theta_max 24.96
_diffrn_reflns_theta_min 2.01
_diffrn_standards_decay_% 0
_diffrn_standards_interval_count 200
_diffrn_standards_interval_time 120
_diffrn_standards_number 3
_exptl_absorpt_coefficient_mu 7.082
_exptl_absorpt_correction_T_max 0.422
_exptl_absorpt_correction_T_min 0.309
_exptl_absorpt_correction_type psi-scans
_exptl_crystal_colour red-brown
_exptl_crystal_density_diffrn 2.069
_exptl_crystal_description rhombic
_exptl_crystal_F_000 1450
_exptl_crystal_size_max 0.55
_exptl_crystal_size_mid 0.30
_exptl_crystal_size_min 0.20
_refine_diff_density_max 1.509
_refine_diff_density_min -2.272
_refine_diff_density_rms 0.147
_refine_ls_extinction_method none
_refine_ls_goodness_of_fit_ref 1.036
_refine_ls_hydrogen_treatment mixed
_refine_ls_matrix_type full
_refine_ls_number_parameters 451
_refine_ls_number_reflns 8494
_refine_ls_number_restraints 0
_refine_ls_restrained_S_all 1.036
_refine_ls_R_factor_all 0.0828
_refine_ls_R_factor_gt 0.0558
_refine_ls_shift/su_max 0.000
_refine_ls_shift/su_mean 0.000
_refine_ls_structure_factor_coef Fsqd
_refine_ls_weighting_details 'calc w=1/[\s^2^(Fo^2^)+(0.0882P)^2^+11.9099P] where P=(Fo^2^+2Fc^2^)/3'
_refine_ls_weighting_scheme calc
_refine_ls_wR_factor_gt 0.1536
_refine_ls_wR_factor_ref 0.1722
_reflns_number_gt 6113
_reflns_number_total 8494
_reflns_threshold_expression >2sigma(I)
_cod_data_source_file ja992269s.cif
_cod_data_source_block KcrGe18
_cod_database_code 4116558

loop_
_symmetry_equiv_pos_as_xyz
'x, y, z'
'-x, -y, -z'

loop_
_atom_site_label
_atom_site_type_symbol
_atom_site_fract_x
_atom_site_fract_y
_atom_site_fract_z
_atom_site_U_iso_or_equiv
_atom_site_adp_type
_atom_site_occupancy
_atom_site_symmetry_multiplicity
_atom_site_calc_flag
_atom_site_refinement_flags
Ge1 Ge 0.37277(12) 0.43272(11) 0.73605(7) 0.0701(3) Uani 1 1 d .
Ge2 Ge 0.29957(10) 0.41346(9) 0.59297(6) 0.0593(3) Uani 1 1 d .
Ge3 Ge 0.55489(10) 0.46351(9) 0.66824(6) 0.0550(3) Uani 1 1 d .
Ge4 Ge 0.50560(10) 0.63098(10) 0.77712(5) 0.0575(3) Uani 1 1 d .
Ge5 Ge 0.24843(9) 0.57901(10) 0.70102(6) 0.0593(3) Uani 1 1 d .
Ge6 Ge 0.46971(9) 0.54809(8) 0.55788(5) 0.0477(2) Uani 1 1 d .
Ge7 Ge 0.61318(9) 0.67916(9) 0.67312(6) 0.0554(3) Uani 1 1 d .
Ge8 Ge 0.40438(10) 0.74907(8) 0.69299(6) 0.0574(3) Uani 1 1 d .
Ge9 Ge 0.26534(10) 0.61049(10) 0.57043(6) 0.0629(3) Uani 1 1 d .
Cs1 Cs 0.11409(8) 0.44031(7) 0.38211(5) 0.0842(3) Uani 1 1 d .
Cs2 Cs 0.51666(11) 0.81551(9) 0.50673(6) 0.1082(3) Uani 1 1 d .
K K 0.13178(18) 0.76895(17) 1.05705(11) 0.0505(5) Uani 1 1 d .
O1 O -0.0721(9) 0.7527(7) 0.9383(5) 0.085(2) Uani 1 1 d .
O2 O 0.0880(7) 0.9476(6) 1.1599(4) 0.0636(18) Uani 1 1 d .
O3 O 0.2516(10) 0.5920(8) 1.0770(7) 0.118(4) Uani 1 1 d .
O4 O 0.0392(14) 0.6175(7) 1.1355(5) 0.111(4) Uani 1 1 d .
O5 O 0.3357(7) 0.9298(6) 1.1486(5) 0.080(2) Uani 1 1 d .
O6 O 0.1682(13) 0.8068(10) 0.9156(6) 0.131(5) Uani 1 1 d .
N1 N -0.1230(9) 0.7627(8) 1.0904(6) 0.077(3) Uani 1 1 d .
N2 N 0.3822(11) 0.7742(13) 1.0204(12) 0.156(8) Uani 1 1 d .
C1 C 0.097(3) 0.5249(17) 1.1337(13) 0.180(14) Uani 1 1 d .
H1A H 0.0751 0.4883 1.1723 0.216 Uiso 1 1 calc R
H1B H 0.0654 0.4731 1.0851 0.216 Uiso 1 1 calc R
C2 C 0.070(3) 0.7659(16) 0.8577(10) 0.140(8) Uani 1 1 d .
H2A H 0.0588 0.6860 0.8442 0.169 Uiso 1 1 calc R
H2B H 0.0866 0.7931 0.8143 0.169 Uiso 1 1 calc R
C3 C -0.046(2) 0.7987(14) 0.8781(9) 0.133(8) Uani 1 1 d .
H3A H -0.0348 0.8785 0.8930 0.159 Uiso 1 1 calc R
H3B H -0.1163 0.7720 0.8349 0.159 Uiso 1 1 calc R
C4 C -0.093(3) 0.5898(13) 1.1241(11) 0.168(12) Uani 1 1 d .
H4A H -0.1157 0.5446 1.1580 0.202 Uiso 1 1 calc R
H4B H -0.1278 0.5471 1.0727 0.202 Uiso 1 1 calc R
C5 C -0.1484(17) 0.6896(13) 1.1375(10) 0.126(7) Uani 1 1 d .
H5A H -0.2388 0.6672 1.1301 0.151 Uiso 1 1 calc R
H5B H -0.1167 0.7295 1.1897 0.151 Uiso 1 1 calc R
C6 C -0.1316(12) 0.8770(11) 1.1249(8) 0.093(4) Uani 1 1 d .
H6A H -0.2087 0.8758 1.1436 0.111 Uiso 1 1 calc R
H6B H -0.1362 0.9189 1.0864 0.111 Uiso 1 1 calc R
C7 C -0.2126(11) 0.7194(15) 1.0184(11) 0.126(7) Uani 1 1 d .
H7A H -0.2958 0.7285 1.0260 0.151 Uiso 1 1 calc R
H7B H -0.2146 0.6410 1.0021 0.151 Uiso 1 1 calc R
C8 C 0.3025(11) 1.0289(9) 1.1837(7) 0.076(3) Uani 1 1 d .
H8A H 0.2823 1.0715 1.1468 0.092 Uiso 1 1 calc R
H8B H 0.3728 1.0728 1.2228 0.092 Uiso 1 1 calc R
C9 C -0.0231(13) 0.9339(10) 1.1882(7) 0.084(4) Uani 1 1 d .
H9A H -0.0377 1.0054 1.2121 0.101 Uiso 1 1 calc R
H9B H -0.0143 0.8905 1.2257 0.101 Uiso 1 1 calc R
C10 C 0.386(3) 0.606(3) 1.072(2) 0.27(3) Uani 1 1 d .
H10A H 0.4385 0.6521 1.1183 0.326 Uiso 1 1 calc R
H10B H 0.4109 0.5345 1.0629 0.326 Uiso 1 1 calc R
C11 C -0.1830(15) 0.7749(15) 0.9556(10) 0.118(6) Uani 1 1 d .
H11A H -0.2503 0.7475 0.9111 0.141 Uiso 1 1 calc R
H11B H -0.1764 0.8540 0.9720 0.141 Uiso 1 1 calc R
C12 C 0.4760(13) 0.8462(15) 1.0824(15) 0.184(12) Uani 1 1 d .
H12A H 0.5530 0.8631 1.0648 0.221 Uiso 1 1 calc R
H12B H 0.4935 0.8068 1.1216 0.221 Uiso 1 1 calc R
C13 C 0.390(2) 0.813(2) 0.9579(16) 0.227(19) Uani 1 1 d .
H13A H 0.4634 0.7934 0.9399 0.273 Uiso 1 1 calc R
H13B H 0.4042 0.8934 0.9723 0.273 Uiso 1 1 calc R
C14 C 0.4411(13) 0.9513(12) 1.1159(11) 0.118(6) Uani 1 1 d .
H14A H 0.5114 0.9969 1.1542 0.142 Uiso 1 1 calc R
H14B H 0.4213 0.9912 1.0772 0.142 Uiso 1 1 calc R
C15 C 0.222(4) 0.554(2) 1.1455(17) 0.23(2) Uani 1 1 d .
H15A H 0.2608 0.4918 1.1520 0.281 Uiso 1 1 calc R
H15B H 0.2531 0.6133 1.1905 0.281 Uiso 1 1 calc R
C16 C 0.1956(12) 1.0029(9) 1.2164(6) 0.075(3) Uani 1 1 d .
H16A H 0.2147 0.9566 1.2510 0.090 Uiso 1 1 calc R
H16B H 0.1783 1.0705 1.2448 0.090 Uiso 1 1 calc R
C17 C 0.277(3) 0.772(3) 0.8937(14) 0.228(16) Uani 1 1 d .
H17A H 0.2928 0.8007 0.8507 0.273 Uiso 1 1 calc R
H17B H 0.2617 0.6923 0.8787 0.273 Uiso 1 1 calc R
C18 C 0.399(2) 0.657(3) 1.009(2) 0.26(3) Uani 1 1 d .
H18A H 0.3383 0.6129 0.9649 0.307 Uiso 1 1 calc R
H18B H 0.4822 0.6532 0.9992 0.307 Uiso 1 1 calc R
N3 N 0.8185(15) 0.8522(13) 0.5652(10) 0.137(5) Uani 1 1 d .
H3C H 0.8200 0.8642 0.6150 0.164 Uiso 1 1 calc R
H3D H 0.8261 0.7812 0.5522 0.164 Uiso 1 1 calc R
N4 N -0.0578(13) 0.1894(11) 0.3483(8) 0.118(4) Uani 1 1 d .
H4C H -0.1402 0.1887 0.3329 0.141 Uiso 1 1 calc R
H4D H -0.0327 0.1407 0.3140 0.141 Uiso 1 1 calc R
C19 C -0.0314(14) 0.1693(14) 0.4193(9) 0.102(4) Uani 1 1 d .
H19A H -0.1073 0.1294 0.4286 0.122 Uiso 1 1 calc R
H19B H -0.0072 0.2394 0.4564 0.122 Uiso 1 1 calc R
C20 C 0.9297(18) 0.8950(14) 0.5697(13) 0.131(7) Uani 1 1 d .
H20A H 0.9508 0.9602 0.6111 0.157 Uiso 1 1 calc R
H20B H 0.9333 0.9204 0.5240 0.157 Uiso 1 1 calc R
N5 N 0.424(3) 1.0176(18) 0.6169(17) 0.29(2) Uani 1 1 d .
H5C H 0.4377 0.9541 0.6286 0.432 Uiso 1 1 calc R
H5D H 0.4423 1.0288 0.5733 0.432 Uiso 1 1 calc R
N6 N 0.768(3) 0.881(2) 0.3264(16) 0.259(15) Uani 1 1 d .
H6C H 0.8316 0.9367 0.3510 0.388 Uiso 1 1 calc R
H6D H 0.7852 0.8126 0.3160 0.388 Uiso 1 1 calc R
C21 C 0.656(4) 0.904(3) 0.2824(18) 0.218(16) Uani 1 1 d .
H21A H 0.6731 0.9758 0.2715 0.261 Uiso 1 1 calc R
H21B H 0.6253 0.8480 0.2354 0.261 Uiso 1 1 calc R
C22 C 0.428(4) 1.100(2) 0.6695(18) 0.236(19) Uani 1 1 d .
H22A H 0.4178 1.1617 0.6467 0.283 Uiso 1 1 calc R
H22B H 0.5118 1.1176 0.7008 0.283 Uiso 1 1 calc R
N7 N 0.265(4) 0.877(3) 0.416(2) 0.33(2) Uani 1 1 d .
H7C H 0.2182 0.9059 0.4471 0.400 Uiso 1 1 calc R
H7D H 0.2839 0.9241 0.3868 0.400 Uiso 1 1 calc R
N8 N 0.0353(15) 0.6550(16) 0.3370(15) 0.194(10) Uani 1 1 d .
H8C H 0.0385 0.6459 0.2879 0.232 Uiso 1 1 calc R
H8D H -0.0467 0.6486 0.3385 0.232 Uiso 1 1 calc R
C23 C 0.212(4) 0.786(2) 0.377(3) 0.28(3) Uani 1 1 d .
H23A H 0.2483 0.7319 0.3999 0.331 Uiso 1 1 calc R
H23B H 0.2326 0.7790 0.3279 0.331 Uiso 1 1 calc R
C24 C 0.084(3) 0.758(2) 0.3670(15) 0.173(10) Uani 1 1 d .
H24A H 0.0609 0.7778 0.4156 0.208 Uiso 1 1 calc R
H24B H 0.0458 0.8018 0.3353 0.208 Uiso 1 1 calc R

loop_
_atom_site_aniso_label
_atom_site_aniso_U_11
_atom_site_aniso_U_22
_atom_site_aniso_U_33
_atom_site_aniso_U_23
_atom_site_aniso_U_13
_atom_site_aniso_U_12
Ge1 0.0788(8) 0.0775(8) 0.0629(7) 0.0288(6) 0.0277(6) 0.0109(6)
Ge2 0.0586(6) 0.0513(6) 0.0546(6) -0.0043(5) 0.0105(5) -0.0060(5)
Ge3 0.0564(6) 0.0631(6) 0.0533(6) 0.0172(5) 0.0161(5) 0.0254(5)
Ge4 0.0544(6) 0.0769(7) 0.0338(5) 0.0015(5) 0.0037(4) 0.0126(5)
Ge5 0.0416(5) 0.0736(7) 0.0585(6) 0.0026(5) 0.0173(5) 0.0084(5)
Ge6 0.0518(5) 0.0547(6) 0.0342(5) 0.0022(4) 0.0121(4) 0.0109(4)
Ge7 0.0440(5) 0.0585(6) 0.0546(6) -0.0011(5) 0.0137(4) -0.0018(4)
Ge8 0.0541(6) 0.0485(6) 0.0619(6) -0.0029(5) 0.0087(5) 0.0125(5)
Ge9 0.0562(6) 0.0805(8) 0.0473(6) 0.0067(5) -0.0018(5) 0.0253(6)
Cs1 0.0694(5) 0.0958(6) 0.0807(5) 0.0118(4) 0.0084(4) 0.0165(4)
Cs2 0.1147(8) 0.1049(7) 0.1171(8) 0.0456(6) 0.0238(6) 0.0325(6)
K 0.0422(10) 0.0528(11) 0.0511(11) 0.0024(9) 0.0074(8) 0.0092(9)
O1 0.090(6) 0.088(6) 0.069(5) 0.023(4) -0.016(4) 0.025(5)
O2 0.070(5) 0.057(4) 0.056(4) -0.002(3) 0.015(3) 0.009(3)
O3 0.104(8) 0.090(7) 0.133(9) -0.015(6) -0.033(6) 0.059(6)
O4 0.210(13) 0.058(5) 0.080(6) 0.028(5) 0.054(8) 0.032(7)
O5 0.061(5) 0.060(5) 0.095(6) -0.013(4) -0.005(4) 0.003(4)
O6 0.165(11) 0.145(10) 0.070(6) -0.007(6) 0.072(7) -0.020(8)
N1 0.061(6) 0.085(7) 0.078(6) -0.003(5) 0.032(5) 0.001(5)
N2 0.058(7) 0.135(12) 0.216(18) -0.090(12) 0.059(10) -0.021(7)
C1 0.40(5) 0.083(12) 0.108(16) 0.066(12) 0.08(2) 0.11(2)
C2 0.26(3) 0.112(14) 0.076(11) 0.041(10) 0.069(15) 0.057(17)
C3 0.20(2) 0.096(12) 0.077(10) 0.033(9) -0.037(12) 0.025(13)
C4 0.33(3) 0.061(10) 0.116(14) 0.008(9) 0.130(19) -0.031(15)
C5 0.151(15) 0.090(11) 0.136(14) 0.003(10) 0.099(13) -0.023(10)
C6 0.063(7) 0.096(9) 0.109(10) -0.013(8) 0.041(7) 0.008(7)
C7 0.035(6) 0.139(14) 0.163(17) -0.041(13) 0.018(8) -0.002(7)
C8 0.073(8) 0.049(6) 0.088(8) 0.006(6) -0.017(6) 0.005(5)
C9 0.098(10) 0.068(7) 0.084(8) -0.002(6) 0.042(8) 0.012(7)
C10 0.11(2) 0.14(2) 0.42(7) -0.14(3) -0.14(3) 0.10(2)
C11 0.085(11) 0.128(13) 0.109(12) -0.019(10) -0.035(9) 0.054(10)
C12 0.043(7) 0.122(14) 0.32(3) -0.086(17) 0.043(12) -0.005(8)
C13 0.14(2) 0.26(3) 0.20(3) -0.13(2) 0.14(2) -0.085(19)
C14 0.065(8) 0.084(10) 0.175(16) -0.025(10) 0.031(10) -0.010(7)
C15 0.39(6) 0.15(2) 0.14(2) -0.006(16) -0.08(3) 0.19(3)
C16 0.091(9) 0.063(7) 0.050(6) -0.015(5) -0.002(6) 0.013(6)
C17 0.21(3) 0.29(3) 0.15(2) -0.04(2) 0.13(2) -0.06(3)
C18 0.042(10) 0.22(4) 0.39(6) -0.17(4) 0.03(2) 0.024(15)
N3 0.119(12) 0.117(11) 0.158(14) -0.006(10) 0.017(11) 0.038(10)
N4 0.106(10) 0.140(12) 0.118(11) 0.021(9) 0.032(8) 0.061(9)
C19 0.081(9) 0.120(12) 0.100(11) 0.014(9) 0.021(8) 0.018(9)
C20 0.100(13) 0.082(11) 0.19(2) 0.014(11) 0.014(13) 0.006(10)
N5 0.51(5) 0.155(18) 0.35(4) 0.13(2) 0.35(4) 0.14(3)
N6 0.31(4) 0.16(2) 0.26(3) 0.05(2) 0.04(3) -0.08(2)
C21 0.29(4) 0.22(3) 0.16(3) 0.05(2) 0.04(3) 0.12(3)
C22 0.39(5) 0.22(3) 0.22(3) 0.11(3) 0.23(4) 0.18(3)
N7 0.39(5) 0.37(5) 0.35(5) 0.15(4) 0.09(4) 0.28(5)
N8 0.088(11) 0.145(16) 0.34(3) 0.095(19) -0.013(14) 0.007(10)
C23 0.28(5) 0.102(19) 0.36(5) 0.00(2) 0.02(4) -0.09(3)
C24 0.15(2) 0.13(2) 0.19(2) -0.006(17) 0.007(18) 0.000(17)

loop_
_atom_type_symbol
_atom_type_description
_atom_type_scat_dispersion_real
_atom_type_scat_dispersion_imag
_atom_type_scat_source
C C 0.0033 0.0016 'International Tables Vol C Tables 4.2.6.8 and 6.1.1.4'
H H 0.0000 0.0000 'International Tables Vol C Tables 4.2.6.8 and 6.1.1.4'
N N 0.0061 0.0033 'International Tables Vol C Tables 4.2.6.8 and 6.1.1.4'
O O 0.0106 0.0060 'International Tables Vol C Tables 4.2.6.8 and 6.1.1.4'
K K 0.2009 0.2494 'International Tables Vol C Tables 4.2.6.8 and 6.1.1.4'
Ge Ge 0.1547 1.8001 'International Tables Vol C Tables 4.2.6.8 and 6.1.1.4'
Cs Cs -0.3680 2.1192 'International Tables Vol C Tables 4.2.6.8 and 6.1.1.4'

loop_
_geom_angle_atom_site_label_1
_geom_angle_atom_site_label_2
_geom_angle_atom_site_label_3
_geom_angle
_geom_angle_site_symmetry_1
_geom_angle_site_symmetry_3
Ge3 Ge1 Ge5 100.78(5) . .
Ge3 Ge1 Ge2 66.55(4) . .
Ge5 Ge1 Ge2 65.18(5) . .
Ge3 Ge1 Ge4 65.64(4) . .
Ge5 Ge1 Ge4 66.85(5) . .
Ge2 Ge1 Ge4 100.94(5) . .
Ge1 Ge2 Ge6 105.04(5) . .
Ge1 Ge2 Ge9 108.49(5) . .
Ge6 Ge2 Ge9 57.26(4) . .
Ge1 Ge2 Ge5 57.34(4) . .
Ge6 Ge2 Ge5 93.08(4) . .
Ge9 Ge2 Ge5 56.04(4) . .
Ge1 Ge2 Ge3 56.48(4) . .
Ge6 Ge2 Ge3 56.98(4) . .
Ge9 Ge2 Ge3 101.06(5) . .
Ge5 Ge2 Ge3 90.02(4) . .
Ge1 Ge2 Cs2 104.84(5) . 2_666
Ge6 Ge2 Cs2 82.05(4) . 2_666
Ge9 Ge2 Cs2 132.43(5) . 2_666
Ge5 Ge2 Cs2 159.79(5) . 2_666
Ge3 Ge2 Cs2 70.83(4) . 2_666
Ge1 Ge2 Cs1 163.88(5) . .
Ge6 Ge2 Cs1 78.51(4) . .
Ge9 Ge2 Cs1 59.74(4) . .
Ge5 Ge2 Cs1 107.14(4) . .
Ge3 Ge2 Cs1 133.27(4) . .
Cs2 Ge2 Cs1 91.18(3) 2_666 .
Ge1 Ge3 Ge6 105.51(5) . .
Ge1 Ge3 Ge7 108.39(5) . .
Ge6 Ge3 Ge7 57.22(4) . .
Ge1 Ge3 Ge4 57.56(4) . .
Ge6 Ge3 Ge4 93.10(4) . .
Ge7 Ge3 Ge4 55.66(4) . .
Ge1 Ge3 Ge2 56.97(4) . .
Ge6 Ge3 Ge2 57.03(4) . .
Ge7 Ge3 Ge2 101.00(5) . .
Ge4 Ge3 Ge2 90.42(4) . .
Ge1 Ge3 Cs1 164.55(5) . 2_666
Ge6 Ge3 Cs1 83.20(4) . 2_666
Ge7 Ge3 Cs1 65.20(3) . 2_666
Ge4 Ge3 Cs1 110.04(4) . 2_666
Ge2 Ge3 Cs1 136.59(4) . 2_666
Ge1 Ge3 Cs2 103.88(5) . 2_666
Ge6 Ge3 Cs2 81.10(4) . 2_666
Ge7 Ge3 Cs2 132.37(4) . 2_666
Ge4 Ge3 Cs2 158.51(4) . 2_666
Ge2 Ge3 Cs2 69.02(4) . 2_666
Cs1 Ge3 Cs2 89.92(3) 2_666 2_666
Ge7 Ge4 Ge1 111.53(5) . .
Ge7 Ge4 Ge8 61.64(4) . .
Ge1 Ge4 Ge8 108.34(5) . .
Ge7 Ge4 Ge3 59.87(4) . .
Ge1 Ge4 Ge3 56.80(4) . .
Ge8 Ge4 Ge3 101.05(4) . .
Ge7 Ge4 Ge5 101.10(5) . .
Ge1 Ge4 Ge5 56.38(4) . .
Ge8 Ge4 Ge5 56.49(4) . .
Ge3 Ge4 Ge5 89.27(4) . .
Ge9 Ge5 Ge1 112.12(5) . .
Ge9 Ge5 Ge8 61.41(5) . .
Ge1 Ge5 Ge8 109.03(5) . .
Ge9 Ge5 Ge2 59.90(4) . .
Ge1 Ge5 Ge2 57.48(4) . .
Ge8 Ge5 Ge2 101.49(5) . .
Ge9 Ge5 Ge4 101.49(5) . .
Ge1 Ge5 Ge4 56.77(4) . .
Ge8 Ge5 Ge4 56.85(4) . .
Ge2 Ge5 Ge4 90.29(4) . .
Ge9 Ge5 Cs1 81.50(4) . 2_566
Ge1 Ge5 Cs1 131.66(5) . 2_566
Ge8 Ge5 Cs1 117.65(5) . 2_566
Ge2 Ge5 Cs1 99.87(4) . 2_566
Ge4 Ge5 Cs1 169.46(5) . 2_566
Ge6 Ge6 Ge9 128.47(6) 2_666 .
Ge6 Ge6 Ge7 127.32(7) 2_666 .
Ge9 Ge6 Ge7 99.30(5) . .
Ge6 Ge6 Ge3 108.34(6) 2_666 .
Ge9 Ge6 Ge3 112.10(5) . .
Ge7 Ge6 Ge3 63.10(4) . .
Ge6 Ge6 Ge2 109.09(6) 2_666 .
Ge9 Ge6 Ge2 62.95(5) . .
Ge7 Ge6 Ge2 112.13(5) . .
Ge3 Ge6 Ge2 65.99(4) . .
Ge6 Ge6 Cs2 92.61(5) 2_666 .
Ge9 Ge6 Cs2 77.82(4) . .
Ge7 Ge6 Cs2 75.29(4) . .
Ge3 Ge6 Cs2 138.12(5) . .
Ge2 Ge6 Cs2 140.67(5) . .
Ge6 Ge7 Ge4 100.72(5) . .
Ge6 Ge7 Ge8 83.30(4) . .
Ge4 Ge7 Ge8 59.89(4) . .
Ge6 Ge7 Ge3 59.68(4) . .
Ge4 Ge7 Ge3 64.47(4) . .
Ge8 Ge7 Ge3 103.00(5) . .
Ge6 Ge7 Cs1 89.06(4) . 2_666
Ge4 Ge7 Cs1 123.85(5) . 2_666
Ge8 Ge7 Cs1 172.13(5) . 2_666
Ge3 Ge7 Cs1 74.51(4) . 2_666
Ge6 Ge7 Cs2 65.87(4) . .
Ge4 Ge7 Cs2 133.50(5) . .
Ge8 Ge7 Cs2 74.05(4) . .
Ge3 Ge7 Cs2 125.35(4) . .
Cs1 Ge7 Cs2 101.10(3) 2_666 .
Ge5 Ge8 Ge4 66.66(5) . .
Ge5 Ge8 Ge9 58.89(4) . .
Ge4 Ge8 Ge9 106.75(5) . .
Ge5 Ge8 Ge7 106.13(5) . .
Ge4 Ge8 Ge7 58.47(4) . .
Ge9 Ge8 Ge7 93.86(5) . .
Ge5 Ge8 Cs2 127.71(5) . .
Ge4 Ge8 Cs2 125.34(4) . .
Ge9 Ge8 Cs2 69.62(4) . .
Ge7 Ge8 Cs2 67.25(4) . .
Ge6 Ge9 Ge5 100.15(5) . .
Ge6 Ge9 Ge8 83.53(4) . .
Ge5 Ge9 Ge8 59.70(4) . .
Ge6 Ge9 Ge2 59.79(4) . .
Ge5 Ge9 Ge2 64.05(5) . .
Ge8 Ge9 Ge2 103.18(5) . .
Ge6 Ge9 Cs1 90.48(4) . .
Ge5 Ge9 Cs1 130.31(5) . .
Ge8 Ge9 Cs1 169.39(5) . .
Ge2 Ge9 Cs1 81.11(4) . .
Ge6 Ge9 Cs2 64.02(4) . .
Ge5 Ge9 Cs2 131.14(5) . .
Ge8 Ge9 Cs2 72.30(4) . .
Ge2 Ge9 Cs2 123.75(5) . .
Cs1 Ge9 Cs2 97.20(4) . .
N8 Cs1 N4 128.8(4) . .
N8 Cs1 Ge9 88.7(4) . .
N4 Cs1 Ge9 124.5(3) . .
N8 Cs1 Ge7 123.8(4) . 2_666
N4 Cs1 Ge7 90.6(2) . 2_666
Ge9 Cs1 Ge7 100.06(3) . 2_666
N8 Cs1 C19 140.4(4) . .
N4 Cs1 C19 21.0(3) . .
Ge9 Cs1 C19 103.8(2) . .
Ge7 Cs1 C19 91.3(2) 2_666 .
N8 Cs1 Ge5 63.3(3) . 2_566
N4 Cs1 Ge5 66.0(2) . 2_566
Ge9 Cs1 Ge5 120.91(3) . 2_566
Ge7 Cs1 Ge5 139.00(3) 2_666 2_566
C19 Cs1 Ge5 78.3(2) . 2_566
N8 Cs1 Ge3 86.9(3) . 2_666
N4 Cs1 Ge3 129.6(2) . 2_666
Ge9 Cs1 Ge3 83.97(3) . 2_666
Ge7 Cs1 Ge3 40.29(2) 2_666 2_666
C19 Cs1 Ge3 131.1(2) . 2_666
Ge5 Cs1 Ge3 138.51(3) 2_566 2_666
N8 Cs1 Ge2 127.7(5) . .
N4 Cs1 Ge2 91.5(3) . .
Ge9 Cs1 Ge2 39.15(3) . .
Ge7 Cs1 Ge2 80.05(3) 2_666 .
C19 Cs1 Ge2 71.0(2) . .
Ge5 Cs1 Ge2 130.80(3) 2_566 .
Ge3 Cs1 Ge2 89.94(3) 2_666 .
N8 Cs1 Cs1 83.5(5) . 2_566
N4 Cs1 Cs1 87.9(2) . 2_566
Ge9 Cs1 Cs1 53.20(2) . 2_566
Ge7 Cs1 Cs1 143.82(3) 2_666 2_566
C19 Cs1 Cs1 75.2(2) . 2_566
Ge5 Cs1 Cs1 71.75(2) 2_566 2_566
Ge3 Cs1 Cs1 136.14(3) 2_666 2_566
Ge2 Cs1 Cs1 63.87(2) . 2_566
N8 Cs1 Cs2 69.6(3) . .
N4 Cs1 Cs2 161.1(2) . .
Ge9 Cs1 Cs2 43.62(3) . .
Ge7 Cs1 Cs2 79.45(2) 2_666 .
C19 Cs1 Cs2 142.0(2) . .
Ge5 Cs1 Cs2 131.04(3) 2_566 .
Ge3 Cs1 Cs2 46.07(2) 2_666 .
Ge2 Cs1 Cs2 71.15(2) . .
Cs1 Cs1 Cs2 90.79(2) 2_566 .
N3 Cs2 N7 152.3(9) . .
N3 Cs2 N5 87.3(7) . 2_676
N7 Cs2 N5 65.9(9) . 2_676
N3 Cs2 Ge6 91.5(3) . .
N7 Cs2 Ge6 115.4(8) . .
N5 Cs2 Ge6 152.9(4) 2_676 .
N3 Cs2 C23 159.1(8) . .
N7 Cs2 C23 18.9(8) . .
N5 Cs2 C23 74.7(9) 2_676 .
Ge6 Cs2 C23 99.6(5) . .
N3 Cs2 C22 88.8(7) . 2_676
N7 Cs2 C22 68.5(9) . 2_676
N5 Cs2 C22 19.6(5) 2_676 2_676
Ge6 Cs2 C22 133.3(4) . 2_676
C23 Cs2 C22 70.7(9) . 2_676
N3 Cs2 Ge7 66.8(3) . .
N7 Cs2 Ge7 139.0(7) . .
N5 Cs2 Ge7 153.9(6) 2_676 .
Ge6 Cs2 Ge7 38.85(2) . .
C23 Cs2 Ge7 131.4(6) . .
C22 Cs2 Ge7 151.1(5) 2_676 .
N3 Cs2 Ge9 124.4(3) . .
N7 Cs2 Ge9 83.0(8) . .
N5 Cs2 Ge9 147.7(6) 2_676 .
Ge6 Cs2 Ge9 38.16(2) . .
C23 Cs2 Ge9 73.0(6) . .
C22 Cs2 Ge9 138.9(6) 2_676 .
Ge7 Cs2 Ge9 58.39(3) . .
N3 Cs2 Ge8 99.4(3) . .
N7 Cs2 Ge8 102.1(7) . .
N5 Cs2 Ge8 154.2(4) 2_676 .
Ge6 Cs2 Ge8 52.42(2) . .
C23 Cs2 Ge8 101.4(7) . .
C22 Cs2 Ge8 170.2(5) 2_676 .
Ge7 Cs2 Ge8 38.70(2) . .
Ge9 Cs2 Ge8 38.08(2) . .
N3 Cs2 Ge2 62.2(3) . 2_666
N7 Cs2 Ge2 122.5(7) . 2_666
N5 Cs2 Ge2 91.7(4) 2_676 2_666
Ge6 Cs2 Ge2 64.19(3) . 2_666
C23 Cs2 Ge2 107.1(7) . 2_666
C22 Cs2 Ge2 75.1(4) 2_676 2_666
Ge7 Cs2 Ge2 79.71(3) . 2_666
Ge9 Cs2 Ge2 98.10(3) . 2_666
Ge8 Cs2 Ge2 113.50(3) . 2_666
N3 Cs2 Ge3 102.2(3) . 2_666
N7 Cs2 Ge3 85.6(7) . 2_666
N5 Cs2 Ge3 90.4(5) 2_676 2_666
Ge6 Cs2 Ge3 63.33(3) . 2_666
C23 Cs2 Ge3 68.1(6) . 2_666
C22 Cs2 Ge3 71.0(5) 2_676 2_666
Ge7 Cs2 Ge3 98.22(3) . 2_666
Ge9 Cs2 Ge3 78.06(3) . 2_666
Ge8 Cs2 Ge3 112.05(3) . 2_666
Ge2 Cs2 Ge3 40.15(2) 2_666 2_666
N3 Cs2 Cs2 99.0(3) . 2_676
N7 Cs2 Cs2 57.2(8) . 2_676
N5 Cs2 Cs2 44.2(4) 2_676 2_676
Ge6 Cs2 Cs2 161.15(5) . 2_676
C23 Cs2 Cs2 75.5(4) . 2_676
C22 Cs2 Cs2 62.9(4) 2_676 2_676
Ge7 Cs2 Cs2 133.42(5) . 2_676
Ge9 Cs2 Cs2 124.53(4) . 2_676
Ge8 Cs2 Cs2 110.04(4) . 2_676
Ge2 Cs2 Cs2 134.64(4) 2_666 2_676
Ge3 Cs2 Cs2 128.36(4) 2_666 2_676
O2 K O4 92.2(2) . .
O2 K O1 98.6(2) . .
O4 K O1 103.4(4) . .
O2 K O3 132.1(3) . .
O4 K O3 59.3(4) . .
O1 K O3 123.6(3) . .
O2 K O5 60.1(2) . .
O4 K O5 111.9(3) . .
O1 K O5 138.5(3) . .
O3 K O5 93.6(3) . .
O2 K O6 116.4(3) . .
O4 K O6 146.9(3) . .
O1 K O6 58.4(4) . .
O3 K O6 105.4(4) . .
O5 K O6 97.4(3) . .
O2 K N2 119.8(3) . .
O4 K N2 120.7(5) . .
O1 K N2 117.4(5) . .
O3 K N2 62.6(5) . .
O5 K N2 61.0(3) . .
O6 K N2 60.5(6) . .
O2 K N1 61.0(2) . .
O4 K N1 59.9(4) . .
O1 K N1 61.3(3) . .
O3 K N1 117.8(4) . .
O5 K N1 119.9(3) . .
O6 K N1 118.3(4) . .
N2 K N1 178.7(5) . .
C11 O1 C3 110.4(14) . .
C11 O1 K 118.5(8) . .
C3 O1 K 116.9(10) . .
C9 O2 C16 113.2(9) . .
C9 O2 K 118.4(6) . .
C16 O2 K 113.5(6) . .
C10 O3 C15 115(2) . .
C10 O3 K 116.4(16) . .
C15 O3 K 109.6(11) . .
C1 O4 C4 112.8(18) . .
C1 O4 K 115.7(13) . .
C4 O4 K 115.7(10) . .
C14 O5 C8 111.4(10) . .
C14 O5 K 115.8(8) . .
C8 O5 K 114.6(6) . .
C2 O6 C17 108.3(16) . .
C2 O6 K 115.8(10) . .
C17 O6 K 114.1(15) . .
C5 N1 C7 107.1(13) . .
C5 N1 C6 112.0(11) . .
C7 N1 C6 111.4(12) . .
C5 N1 K 112.1(9) . .
C7 N1 K 106.7(7) . .
C6 N1 K 107.4(6) . .
C13 N2 C12 107.4(19) . .
C13 N2 C18 112(2) . .
C12 N2 C18 112(2) . .
C13 N2 K 112.1(16) . .
C12 N2 K 109.5(10) . .
C18 N2 K 104.2(13) . .
C15 C1 O4 111(2) . .
C15 C1 H1A 109.4 . .
O4 C1 H1A 109.4 . .
C15 C1 H1B 109.4 . .
O4 C1 H1B 109.4 . .
H1A C1 H1B 108.0 . .
O6 C2 C3 110.4(15) . .
O6 C2 H2A 109.6 . .
C3 C2 H2A 109.6 . .
O6 C2 H2B 109.6 . .
C3 C2 H2B 109.6 . .
H2A C2 H2B 108.1 . .
O1 C3 C2 108.5(13) . .
O1 C3 H3A 110.0 . .
C2 C3 H3A 110.0 . .
O1 C3 H3B 110.0 . .
C2 C3 H3B 110.0 . .
H3A C3 H3B 108.4 . .
O4 C4 C5 111.1(14) . .
O4 C4 H4A 109.4 . .
C5 C4 H4A 109.4 . .
O4 C4 H4B 109.4 . .
C5 C4 H4B 109.4 . .
H4A C4 H4B 108.0 . .
N1 C5 C4 114.8(12) . .
N1 C5 H5A 108.6 . .
C4 C5 H5A 108.6 . .
N1 C5 H5B 108.6 . .
C4 C5 H5B 108.6 . .
H5A C5 H5B 107.5 . .
N1 C6 C9 113.2(12) . .
N1 C6 H6A 108.9 . .
C9 C6 H6A 108.9 . .
N1 C6 H6B 108.9 . .
C9 C6 H6B 108.9 . .
H6A C6 H6B 107.8 . .
N1 C7 C11 114.2(12) . .
N1 C7 H7A 108.7 . .
C11 C7 H7A 108.7 . .
N1 C7 H7B 108.7 . .
C11 C7 H7B 108.7 . .
H7A C7 H7B 107.6 . .
O5 C8 C16 109.5(9) . .
O5 C8 H8A 109.8 . .
C16 C8 H8A 109.8 . .
O5 C8 H8B 109.8 . .
C16 C8 H8B 109.8 . .
H8A C8 H8B 108.2 . .
O2 C9 C6 109.5(10) . .
O2 C9 H9A 109.8 . .
C6 C9 H9A 109.8 . .
O2 C9 H9B 109.8 . .
C6 C9 H9B 109.8 . .
H9A C9 H9B 108.2 . .
C18 C10 O3 108(2) . .
C18 C10 H10A 110.2 . .
O3 C10 H10A 110.2 . .
C18 C10 H10B 110.2 . .
O3 C10 H10B 110.2 . .
H10A C10 H10B 108.5 . .
O1 C11 C7 109.7(12) . .
O1 C11 H11A 109.7 . .
C7 C11 H11A 109.7 . .
O1 C11 H11B 109.7 . .
C7 C11 H11B 109.7 . .
H11A C11 H11B 108.2 . .
N2 C12 C14 115.1(15) . .
N2 C12 H12A 108.5 . .
C14 C12 H12A 108.5 . .
N2 C12 H12B 108.5 . .
C14 C12 H12B 108.5 . .
H12A C12 H12B 107.5 . .
N2 C13 C17 115.1(19) . .
N2 C13 H13A 108.5 . .
C17 C13 H13A 108.5 . .
N2 C13 H13B 108.5 . .
C17 C13 H13B 108.5 . .
H13A C13 H13B 107.5 . .
O5 C14 C12 109.9(13) . .
O5 C14 H14A 109.7 . .
C12 C14 H14A 109.7 . .
O5 C14 H14B 109.7 . .
C12 C14 H14B 109.7 . .
H14A C14 H14B 108.2 . .
C1 C15 O3 107.3(19) . .
C1 C15 H15A 110.2 . .
O3 C15 H15A 110.2 . .
C1 C15 H15B 110.2 . .
O3 C15 H15B 110.2 . .
H15A C15 H15B 108.5 . .
O2 C16 C8 111.2(9) . .
O2 C16 H16A 109.4 . .
C8 C16 H16A 109.4 . .
O2 C16 H16B 109.4 . .
C8 C16 H16B 109.4 . .
H16A C16 H16B 108.0 . .
O6 C17 C13 110.8(17) . .
O6 C17 H17A 109.5 . .
C13 C17 H17A 109.5 . .
O6 C17 H17B 109.5 . .
C13 C17 H17B 109.5 . .
H17A C17 H17B 108.1 . .
C10 C18 N2 116(3) . .
C10 C18 H18A 108.3 . .
N2 C18 H18A 108.3 . .
C10 C18 H18B 108.3 . .
N2 C18 H18B 108.3 . .
H18A C18 H18B 107.4 . .
C20 N3 Cs2 154.9(15) . .
C20 N3 H3C 97.7 . .
Cs2 N3 H3C 97.7 . .
C20 N3 H3D 97.7 . .
Cs2 N3 H3D 97.7 . .
H3C N3 H3D 103.7 . .
C19 N4 Cs1 99.8(10) . .
C19 N4 H4C 111.8 . .
Cs1 N4 H4C 111.8 . .
C19 N4 H4D 111.8 . .
Cs1 N4 H4D 111.8 . .
H4C N4 H4D 109.5 . .
N4 C19 C20 114.1(15) . 2_666
N4 C19 Cs1 59.2(9) . .
C20 C19 Cs1 107.3(10) 2_666 .
N4 C19 H19A 108.7 . .
C20 C19 H19A 108.7 2_666 .
Cs1 C19 H19A 143.6 . .
N4 C19 H19B 108.7 . .
C20 C19 H19B 108.7 2_666 .
Cs1 C19 H19B 55.1 . .
H19A C19 H19B 107.6 . .
N3 C20 C19 120.5(16) . 2_666
N3 C20 H20A 107.2 . .
C19 C20 H20A 107.2 2_666 .
N3 C20 H20B 107.2 . .
C19 C20 H20B 107.2 2_666 .
H20A C20 H20B 106.8 . .
C22 N5 N6 47(2) . 2_676
C22 N5 Cs2 92.0(16) . 2_676
N6 N5 Cs2 97.8(8) 2_676 2_676
C22 N5 H5C 118.9 . .
N6 N5 H5C 118.9 2_676 .
Cs2 N5 H5C 142.2 2_676 .
C22 N5 H5D 118.9 . .
N6 N5 H5D 118.9 2_676 .
Cs2 N5 H5D 27.3 2_676 .
H5C N5 H5D 116.3 . .
C21 N6 C22 38.1(18) . 2_676
C21 N6 H6C 119.5 . .
C22 N6 H6C 119.5 2_676 .
C21 N6 H6D 119.5 . .
C22 N6 H6D 119.5 2_676 .
H6C N6 H6D 117.2 . .
C22 C21 N6 102(3) 2_676 .
C22 C21 H21A 111.3 2_676 .
N6 C21 H21A 111.3 . .
C22 C21 H21B 111.3 2_676 .
N6 C21 H21B 111.3 . .
H21A C21 H21B 109.2 . .
N5 C22 C21 121(3) . 2_676
N5 C22 N6 108(3) . 2_676
C21 C22 N6 39.8(16) 2_676 2_676
N5 C22 Cs2 68.4(14) . 2_676
C21 C22 Cs2 144(2) 2_676 2_676
N6 C22 Cs2 104.4(14) 2_676 2_676
N5 C22 H22A 107.2 . .
C21 C22 H22A 107.2 2_676 .
N6 C22 H22A 76.5 2_676 .
Cs2 C22 H22A 42.5 2_676 .
N5 C22 H22B 107.2 . .
C21 C22 H22B 107.2 2_676 .
N6 C22 H22B 141.6 2_676 .
Cs2 C22 H22B 102.2 2_676 .
H22A C22 H22B 106.8 . .
C23 N7 Cs2 100(3) . .
C23 N7 H7C 111.8 . .
Cs2 N7 H7C 111.8 . .
C23 N7 H7D 111.8 . .
Cs2 N7 H7D 111.8 . .
H7C N7 H7D 109.5 . .
C24 N8 Cs1 129.5(17) . .
C24 N8 H8C 104.9 . .
Cs1 N8 H8C 104.9 . .
C24 N8 H8D 104.9 . .
Cs1 N8 H8D 104.9 . .
H8C N8 H8D 105.8 . .
N7 C23 C24 118(5) . .
N7 C23 Cs2 61(2) . .
C24 C23 Cs2 146(3) . .
N7 C23 H23A 107.7 . .
C24 C23 H23A 107.7 . .
Cs2 C23 H23A 50.0 . .
N7 C23 H23B 107.7 . .
C24 C23 H23B 107.7 . .
Cs2 C23 H23B 104.4 . .
H23A C23 H23B 107.1 . .
N8 C24 C23 116(3) . .
N8 C24 H24A 108.4 . .
C23 C24 H24A 108.4 . .
N8 C24 H24B 108.4 . .
C23 C24 H24B 108.4 . .
H24A C24 H24B 107.5 . .

loop_
_geom_bond_atom_site_label_1
_geom_bond_atom_site_label_2
_geom_bond_distance
_geom_bond_site_symmetry_2
Ge1 Ge3 2.5666(16) .
Ge1 Ge5 2.5773(18) .
Ge1 Ge2 2.5812(16) .
Ge1 Ge4 2.5888(17) .
Ge2 Ge6 2.5939(14) .
Ge2 Ge9 2.6733(17) .
Ge2 Ge5 2.7784(15) .
Ge2 Ge3 2.8244(16) .
Ge2 Cs2 4.0895(16) 2_666
Ge2 Cs1 4.1835(15) .
Ge3 Ge6 2.5923(14) .
Ge3 Ge7 2.6782(16) .
Ge3 Ge4 2.7942(15) .
Ge3 Cs1 3.9906(14) 2_666
Ge3 Cs2 4.1370(17) 2_666
Ge4 Ge7 2.5567(15) .
Ge4 Ge8 2.5950(16) .
Ge4 Ge5 2.8459(15) .
Ge5 Ge9 2.5628(16) .
Ge5 Ge8 2.5843(16) .
Ge5 Cs1 3.9700(14) 2_566
Ge6 Ge6 2.4879(17) 2_666
Ge6 Ge9 2.5248(15) .
Ge6 Ge7 2.5249(14) .
Ge6 Cs2 3.6737(15) .
Ge7 Ge8 2.6396(15) .
Ge7 Cs1 3.7592(14) 2_666
Ge7 Cs2 3.8936(16) .
Ge8 Ge9 2.6283(15) .
Ge8 Cs2 4.0596(16) .
Ge9 Cs1 3.6574(15) .
Ge9 Cs2 3.9946(17) .
Cs1 N8 3.189(17) .
Cs1 N4 3.311(15) .
Cs1 Ge7 3.7593(14) 2_666
Cs1 C19 3.797(17) .
Cs1 Ge5 3.9699(14) 2_566
Cs1 Ge3 3.9907(14) 2_666
Cs1 Cs1 5.4690(18) 2_566
Cs1 Cs2 5.7443(16) .
Cs2 N3 3.240(16) .
Cs2 N7 3.27(3) .
Cs2 N5 3.490(19) 2_676
Cs2 C23 3.68(4) .
Cs2 C22 3.75(2) 2_676
Cs2 Ge2 4.0896(16) 2_666
Cs2 Ge3 4.1371(17) 2_666
Cs2 Cs2 4.777(2) 2_676
K O2 2.798(7) .
K O4 2.804(10) .
K O1 2.806(8) .
K O3 2.813(9) .
K O5 2.814(7) .
K O6 2.841(10) .
K N2 2.946(12) .
K N1 2.967(9) .
O1 C11 1.368(18) .
O1 C3 1.408(19) .
O2 C9 1.412(14) .
O2 C16 1.415(13) .
O3 C10 1.48(4) .
O3 C15 1.51(4) .
O4 C1 1.41(2) .
O4 C4 1.42(3) .
O5 C14 1.415(17) .
O5 C8 1.417(13) .
O6 C2 1.33(3) .
O6 C17 1.43(3) .
N1 C5 1.423(18) .
N1 C7 1.459(19) .
N1 C6 1.477(16) .
N2 C13 1.36(4) .
N2 C12 1.44(2) .
N2 C18 1.50(4) .
C1 C15 1.33(4) .
C1 H1A 0.9700 .
C1 H1B 0.9700 .
C2 C3 1.49(3) .
C2 H2A 0.9700 .
C2 H2B 0.9700 .
C3 H3A 0.9700 .
C3 H3B 0.9700 .
C4 C5 1.47(3) .
C4 H4A 0.9700 .
C4 H4B 0.9700 .
C5 H5A 0.9700 .
C5 H5B 0.9700 .
C6 C9 1.492(18) .
C6 H6A 0.9700 .
C6 H6B 0.9700 .
C7 C11 1.53(2) .
C7 H7A 0.9700 .
C7 H7B 0.9700 .
C8 C16 1.438(17) .
C8 H8A 0.9700 .
C8 H8B 0.9700 .
C9 H9A 0.9700 .
C9 H9B 0.9700 .
C10 C18 1.45(6) .
C10 H10A 0.9700 .
C10 H10B 0.9700 .
C11 H11A 0.9700 .
C11 H11B 0.9700 .
C12 C14 1.48(2) .
C12 H12A 0.9700 .
C12 H12B 0.9700 .
C13 C17 1.51(4) .
C13 H13A 0.9700 .
C13 H13B 0.9700 .
C14 H14A 0.9700 .
C14 H14B 0.9700 .
C15 H15A 0.9700 .
C15 H15B 0.9700 .
C16 H16A 0.9700 .
C16 H16B 0.9700 .
C17 H17A 0.9700 .
C17 H17B 0.9700 .
C18 H18A 0.9700 .
C18 H18B 0.9700 .
N3 C20 1.24(2) .
N3 H3C 0.9000 .
N3 H3D 0.9000 .
N4 C19 1.379(19) .
N4 H4C 0.9000 .
N4 H4D 0.9000 .
C19 C20 1.49(2) 2_666
C19 H19A 0.9700 .
C19 H19B 0.9700 .
C20 C19 1.49(2) 2_666
C20 H20A 0.9700 .
C20 H20B 0.9700 .
N5 C22 1.26(3) .
N5 N6 2.86(4) 2_676
N5 Cs2 3.490(19) 2_676
N5 H5C 0.9000 .
N5 H5D 0.9000 .
N6 C21 1.45(4) .
N6 C22 2.21(4) 2_676
N6 H6C 0.9000 .
N6 H6D 0.9000 .
C21 C22 1.39(4) 2_676
C21 H21A 0.9700 .
C21 H21B 0.9700 .
C22 C21 1.39(4) 2_676
C22 N6 2.21(4) 2_676
C22 Cs2 3.75(2) 2_676
C22 H22A 0.9700 .
C22 H22B 0.9700 .
N7 C23 1.21(4) .
N7 H7C 0.9000 .
N7 H7D 0.9000 .
N8 C24 1.29(3) .
N8 H8C 0.9000 .
N8 H8D 0.9000 .
C23 C24 1.38(4) .
C23 H23A 0.9700 .
C23 H23B 0.9700 .
C24 H24A 0.9700 .
C24 H24B 0.9700 .
